data_4122334
loop_
_publ_author_name
'Protchenko, Andrey V.'
'Dange, Deepak'
'Blake, Matthew P.'
'Schwarz, Andrew D.'
'Jones, Cameron'
'Mountford, Philip'
'Aldridge, Simon'

_publ_section_title
;
 Oxidative Bond Formation and Reductive Bond Cleavage at Main Group Metal
 Centers: Reactivity of Five-Valence-Electron MX2 Radicals.
;
_journal_issue 31
_journal_name_full 'Journal of the American Chemical Society'
_journal_page_first 10902
_journal_page_last 10905
_journal_paper_doi 10.1021/ja5062467
_journal_volume 136
_journal_year 2014
_chemical_absolute_configuration ad
_chemical_formula_moiety 'C110 H154 B4 Ga2 N8, C6H14'
_chemical_formula_sum 'C116 H168 B4 Ga2 N8'
_chemical_formula_weight 1857.35
_chemical_name_systematic
;
[{Ga{B(NArCH)2}}2{C6H10}].(C6H14)
;
_space_group_IT_number 9
_symmetry_cell_setting monoclinic
_symmetry_space_group_name_Hall 'C -2yc'
_symmetry_space_group_name_H-M 'C 1 c 1'
_atom_sites_solution_hydrogens difmap
_atom_sites_solution_primary other
_atom_sites_solution_secondary difmap
_cell_angle_alpha 90
_cell_angle_beta 93.0737(5)
_cell_angle_gamma 90
_cell_formula_units_Z 4
_cell_length_a 31.4051(2)
_cell_length_b 18.79370(10)
_cell_length_c 18.59960(10)
_cell_measurement_reflns_used 21341
_cell_measurement_temperature 150
_cell_measurement_theta_max 76
_cell_measurement_theta_min 4
_cell_volume 10962.03(11)
_computing_cell_refinement 'CrysAlis, (Oxford Diffraction, 2002)'
_computing_data_collection 'SuperNova, (Oxford Diffraction, 2010)'
_computing_data_reduction 'CrysAlis, (Oxford Diffraction, 2002)'
_computing_molecular_graphics 'CAMERON (Watkin et al., 1996)'
_computing_publication_material 'CRYSTALS (Betteridge et al., 2003)'
_computing_structure_refinement 'CRYSTALS (Betteridge et al., 2003)'
_computing_structure_solution 'Superflip (Palatinus & Chapuis, 2007)'
_diffrn_ambient_temperature 150
_diffrn_measured_fraction_theta_full 0.997
_diffrn_measured_fraction_theta_max 0.984
_diffrn_measurement_device Area
_diffrn_measurement_device_type 'Oxford Diffraction SuperNova'
_diffrn_measurement_method \w
_diffrn_radiation_monochromator graphite
_diffrn_radiation_type 'Cu K\a'
_diffrn_radiation_wavelength 1.54180
_diffrn_reflns_av_R_equivalents 0.018
_diffrn_reflns_limit_h_max 39
_diffrn_reflns_limit_h_min -37
_diffrn_reflns_limit_k_max 23
_diffrn_reflns_limit_k_min -22
_diffrn_reflns_limit_l_max 23
_diffrn_reflns_limit_l_min -22
_diffrn_reflns_number 30263
_diffrn_reflns_theta_full 73.373
_diffrn_reflns_theta_max 76.430
_diffrn_reflns_theta_min 3.581
_diffrn_standards_number 0
_exptl_absorpt_coefficient_mu 0.966
_exptl_absorpt_correction_T_max 0.91
_exptl_absorpt_correction_T_min 0.89
_exptl_absorpt_correction_type multi-scan
_exptl_absorpt_process_details 'CrysAlis, (Oxford Diffraction, 2002)'
_exptl_crystal_colour yellow
_exptl_crystal_density_diffrn 1.125
_exptl_crystal_density_method 'not measured'
_exptl_crystal_description block
_exptl_crystal_F_000 4008.000
_exptl_crystal_size_max 0.100
_exptl_crystal_size_mid 0.100
_exptl_crystal_size_min 0.100
_refine_diff_density_max 0.45
_refine_diff_density_min -0.35
_refine_ls_abs_structure_details 'Flack (1983), 5324 Friedel-pairs'
_refine_ls_abs_structure_Flack -0.018(8)
_refine_ls_extinction_method None
_refine_ls_goodness_of_fit_ref 1.1127
_refine_ls_hydrogen_treatment constr
_refine_ls_matrix_type full
_refine_ls_number_parameters 1244
_refine_ls_number_reflns 16011
_refine_ls_number_restraints 163
_refine_ls_R_factor_all 0.0264
_refine_ls_R_factor_gt 0.0254
_refine_ls_shift/su_max 0.0076925
_refine_ls_shift/su_mean 0.0001990
_refine_ls_structure_factor_coef F
_refine_ls_weighting_details
;
 Method, part 1, Chebychev polynomial, (Watkin, 1994, Prince, 1982) 
 [weight] = 1.0/[A~0~*T~0~(x)+A~1~*T~1~(x) ... +A~n-1~]*T~n-1~(x)] 
 where A~i~ are the Chebychev coefficients listed below and x= Fcalc/Fmax 
 Method = Robust Weighting (Prince, 1982) 
 W = [weight] * [1-(deltaF/6*sigmaF)^2^]^2^ 
 A~i~ are: 
 39.1 -31.9 50.5 -11.6 13.4 
;
_refine_ls_weighting_scheme calc
_refine_ls_wR_factor_all 0.0275
_refine_ls_wR_factor_gt 0.0271
_refine_ls_wR_factor_ref 0.0269
_reflns_limit_h_max 39
_reflns_limit_h_min -37
_reflns_limit_k_max 23
_reflns_limit_k_min 0
_reflns_limit_l_max 23
_reflns_limit_l_min -22
_reflns_number_gt 16200
_reflns_number_total 16655
_reflns_threshold_expression I>2.0\s(I)
_oxford_diffrn_Wilson_B_factor 2.08
_oxford_diffrn_Wilson_scale 0.42
_oxford_refine_ls_r_factor_ref 0.0250
_oxford_refine_ls_scale 1.5905(9)
_oxford_reflns_number_all 16588
_oxford_reflns_threshold_expression_ref I>3.0\s(I)
_cod_data_source_file ja5062467_si_003.cif
_cod_data_source_block MPB142
_cod_depositor_comments
;
The following automatic conversions were performed:

'_atom_sites_solution_primary' value 'Other' changed to 'other'
according to
/usr/data/users/saulius/crontab/automatic-downloads/rss-feeds/ACS/lib/dictionaries/cif_core.dic
dictionary named 'cif_core.dic' version 2.4.2 from 2011-04-26.

Automatic conversion script
Id: cif_fix_values 2281 2013-09-26 08:29:07Z andrius 

 Adding full bibliography for 4122328--4122335.cif.
;
_cod_original_sg_symbol_H-M 'C c '
_cod_database_code 4122334

loop_
_symmetry_equiv_pos_as_xyz
x,y,z
x+1/2,y+1/2,z
x,-y,z+1/2
x+1/2,-y+1/2,z+1/2

loop_
_atom_site_label
_atom_site_type_symbol
_atom_site_fract_x
_atom_site_fract_y
_atom_site_fract_z
_atom_site_U_iso_or_equiv
_atom_site_occupancy
_atom_site_adp_type
_atom_site_refinement_flags_posn
_atom_site_refinement_flags_adp
_atom_site_disorder_assembly
_atom_site_disorder_group
Ga1 Ga 0.503461(14) 0.754950(9) 0.32851(2) 0.0182 1.0000 Uani . . . .
Ga2 Ga 0.718770(14) 0.763412(9) 0.28836(2) 0.0195 1.0000 Uani . . . .
B1 B 0.47534(5) 0.85182(9) 0.29163(10) 0.0200 1.0000 Uani . . . .
B2 B 0.46932(5) 0.65865(9) 0.33752(10) 0.0193 1.0000 Uani . . . .
B3 B 0.74379(5) 0.78183(9) 0.39463(9) 0.0198 1.0000 Uani . . . .
B4 B 0.75603(5) 0.72547(9) 0.20473(9) 0.0204 1.0000 Uani . . . .
N1 N 0.43878(4) 0.88710(7) 0.32090(7) 0.0218 1.0000 Uani . . . .
N2 N 0.48185(4) 0.89139(7) 0.22579(7) 0.0223 1.0000 Uani . . . .
N3 N 0.46933(4) 0.61982(7) 0.40520(7) 0.0223 1.0000 Uani . . . .
N4 N 0.43773(4) 0.62029(7) 0.29197(7) 0.0219 1.0000 Uani . . . .
N5 N 0.74351(4) 0.85040(7) 0.43069(7) 0.0228 1.0000 Uani . . . .
N6 N 0.77247(4) 0.73936(7) 0.44136(7) 0.0225 1.0000 Uani . . . .
N7 N 0.79280(4) 0.75630(7) 0.17294(8) 0.0231 1.0000 Uani . . . .
N8 N 0.75081(4) 0.65757(7) 0.16823(8) 0.0237 1.0000 Uani . . . .
C1 C 0.42434(5) 0.94029(8) 0.27221(9) 0.0269 1.0000 Uani . . . .
C2 C 0.44946(5) 0.94232(8) 0.21646(9) 0.0266 1.0000 Uani . . . .
C3 C 0.42560(5) 0.89504(8) 0.39374(9) 0.0248 1.0000 Uani . . . .
C4 C 0.44870(6) 0.94268(9) 0.43972(10) 0.0286 1.0000 Uani . . . .
C5 C 0.43264(6) 0.95846(10) 0.50624(10) 0.0348 1.0000 Uani . . . .
C6 C 0.39551(7) 0.92778(10) 0.52793(11) 0.0378 1.0000 Uani . . . .
C7 C 0.37389(6) 0.87973(10) 0.48330(10) 0.0336 1.0000 Uani . . . .
C8 C 0.38811(6) 0.86272(9) 0.41496(10) 0.0284 1.0000 Uani . . . .
C9 C 0.48967(6) 0.97831(10) 0.41891(11) 0.0331 1.0000 Uani . . . .
C10 C 0.52665(7) 0.96093(18) 0.47204(13) 0.0614 1.0000 Uani . . . .
C11 C 0.48392(8) 1.05858(12) 0.41014(17) 0.0595 1.0000 Uani . . . .
C12 C 0.36173(6) 0.81259(10) 0.36683(11) 0.0322 1.0000 Uani . . . .
C13 C 0.36012(7) 0.73803(10) 0.39827(12) 0.0399 1.0000 Uani . . . .
C14 C 0.31642(8) 0.84100(14) 0.35285(17) 0.0632 1.0000 Uani . . . .
C15 C 0.51823(5) 0.89636(9) 0.18168(9) 0.0234 1.0000 Uani . . . .
C16 C 0.52814(5) 0.84000(9) 0.13628(9) 0.0259 1.0000 Uani . . . .
C17 C 0.56353(6) 0.84575(10) 0.09479(11) 0.0354 1.0000 Uani . . . .
C18 C 0.58865(6) 0.90631(11) 0.09763(12) 0.0423 1.0000 Uani . . . .
C19 C 0.57812(6) 0.96206(10) 0.14158(12) 0.0379 1.0000 Uani . . . .
C20 C 0.54325(6) 0.95883(9) 0.18445(10) 0.0292 1.0000 Uani . . . .
C21 C 0.50149(5) 0.77312(9) 0.13000(10) 0.0312 1.0000 Uani D U . .
C22 C 0.4687(2) 0.7901(4) 0.0658(4) 0.0566 0.4000 Uani D U . 1
C23 C 0.5249(2) 0.7063(3) 0.1143(6) 0.0654 0.4000 Uani D U . 1
C24 C 0.53419(6) 1.02308(9) 0.23098(11) 0.0331 1.0000 Uani . . . .
C25 C 0.51750(8) 1.08531(10) 0.18445(12) 0.0438 1.0000 Uani . . . .
C26 C 0.57341(7) 1.04735(11) 0.27706(13) 0.0470 1.0000 Uani . . . .
C27 C 0.43869(5) 0.56600(9) 0.39937(9) 0.0271 1.0000 Uani . . . .
C28 C 0.42024(5) 0.56628(9) 0.33295(9) 0.0271 1.0000 Uani . . . .
C29 C 0.50072(5) 0.62142(8) 0.46473(9) 0.0232 1.0000 Uani . . . .
C30 C 0.49835(6) 0.67353(9) 0.51859(9) 0.0279 1.0000 Uani . . . .
C31 C 0.53110(7) 0.67649(10) 0.57210(11) 0.0339 1.0000 Uani . . . .
C32 C 0.56422(6) 0.62856(11) 0.57448(11) 0.0376 1.0000 Uani . . . .
C33 C 0.56479(6) 0.57519(11) 0.52379(11) 0.0356 1.0000 Uani . . . .
C34 C 0.53343(6) 0.57022(9) 0.46774(10) 0.0293 1.0000 Uani . . . .
C35 C 0.45963(7) 0.72127(10) 0.52200(11) 0.0409 1.0000 Uani D U . .
C36 C 0.42226(7) 0.67836(14) 0.55129(12) 0.0538 1.0000 Uani D U . .
C37 C 0.46797(11) 0.78702(13) 0.56841(15) 0.0693 1.0000 Uani D U . .
C38 C 0.53563(7) 0.50936(11) 0.41518(12) 0.0382 1.0000 Uani . . . .
C39 C 0.52392(9) 0.43876(11) 0.45077(15) 0.0563 1.0000 Uani . . . .
C40 C 0.57970(8) 0.50141(14) 0.38445(14) 0.0567 1.0000 Uani . . . .
C41 C 0.43248(5) 0.61322(8) 0.21446(9) 0.0249 1.0000 Uani . . . .
C42 C 0.45762(6) 0.56237(9) 0.18104(10) 0.0292 1.0000 Uani . . . .
C43 C 0.45020(7) 0.54983(10) 0.10747(11) 0.0361 1.0000 Uani . . . .
C44 C 0.41935(7) 0.58742(11) 0.06770(10) 0.0400 1.0000 Uani . . . .
C45 C 0.39535(6) 0.63810(10) 0.10083(10) 0.0346 1.0000 Uani . . . .
C46 C 0.40095(6) 0.65165(9) 0.17514(10) 0.0292 1.0000 Uani . . . .
C47 C 0.49260(6) 0.52058(9) 0.22227(11) 0.0351 1.0000 Uani D U . .
C48 C 0.4805(3) 0.4439(3) 0.2405(3) 0.0359 0.5000 Uani D U 2 1
C49 C 0.5346(2) 0.5204(5) 0.1814(5) 0.0442 0.5000 Uani D U 2 1
C50 C 0.37184(6) 0.70365(10) 0.20960(10) 0.0331 1.0000 Uani . . . .
C51 C 0.32639(7) 0.67426(13) 0.20884(14) 0.0490 1.0000 Uani . . . .
C52 C 0.37247(7) 0.77757(10) 0.17377(11) 0.0389 1.0000 Uani . . . .
C53 C 0.77146(5) 0.84770(9) 0.49223(9) 0.0279 1.0000 Uani . . . .
C54 C 0.78806(5) 0.78245(9) 0.49840(9) 0.0265 1.0000 Uani . . . .
C55 C 0.71375(5) 0.90885(8) 0.42436(9) 0.0236 1.0000 Uani . . . .
C56 C 0.68287(5) 0.91493(9) 0.47591(9) 0.0281 1.0000 Uani . . . .
C57 C 0.65537(6) 0.97357(10) 0.47191(11) 0.0328 1.0000 Uani . . . .
C58 C 0.65783(6) 1.02367(9) 0.41803(11) 0.0353 1.0000 Uani . . . .
C59 C 0.68808(6) 1.01668(9) 0.36764(11) 0.0334 1.0000 Uani . . . .
C60 C 0.71701(6) 0.95980(9) 0.37003(10) 0.0280 1.0000 Uani . . . .
C61 C 0.67748(6) 0.86090(10) 0.53582(10) 0.0322 1.0000 Uani . . . .
C62 C 0.68791(8) 0.89500(13) 0.60956(11) 0.0477 1.0000 Uani . . . .
C63 C 0.63297(7) 0.82812(13) 0.53175(13) 0.0484 1.0000 Uani . . . .
C64 C 0.75213(6) 0.95786(9) 0.31754(10) 0.0354 1.0000 Uani . . . .
C65 C 0.79037(8) 1.00039(14) 0.34664(16) 0.0613 1.0000 Uani . . . .
C66 C 0.73751(10) 0.98439(16) 0.24275(14) 0.0679 1.0000 Uani . . . .
C67 C 0.77762(5) 0.66364(8) 0.45313(9) 0.0249 1.0000 Uani . . . .
C68 C 0.81507(6) 0.62936(9) 0.43445(10) 0.0302 1.0000 Uani . . . .
C69 C 0.82172(7) 0.55907(11) 0.45773(12) 0.0426 1.0000 Uani . . . .
C70 C 0.79280(8) 0.52509(11) 0.49830(13) 0.0486 1.0000 Uani . . . .
C71 C 0.75558(7) 0.55870(11) 0.51544(12) 0.0424 1.0000 Uani . . . .
C72 C 0.74735(6) 0.62848(10) 0.49306(10) 0.0316 1.0000 Uani . . . .
C73 C 0.84942(6) 0.66602(10) 0.39456(10) 0.0320 1.0000 Uani . . . .
C74 C 0.88884(7) 0.67870(13) 0.44504(13) 0.0475 1.0000 Uani . . . .
C75 C 0.86065(7) 0.62424(11) 0.32795(12) 0.0437 1.0000 Uani . . . .
C76 C 0.70683(6) 0.66435(11) 0.51472(11) 0.0394 1.0000 Uani D U . .
C77 C 0.7113(4) 0.6766(8) 0.5971(4) 0.0489 0.5000 Uani D U 3 1
C78 C 0.6681(4) 0.6181(6) 0.4920(7) 0.0499 0.5000 Uani D U 3 1
C79 C 0.80803(5) 0.70807(9) 0.12325(10) 0.0293 1.0000 Uani . . . .
C80 C 0.78322(6) 0.64998(9) 0.12055(10) 0.0302 1.0000 Uani . . . .
C81 C 0.80745(5) 0.82880(9) 0.16727(10) 0.0273 1.0000 Uani . . . .
C82 C 0.84074(6) 0.85446(10) 0.21297(11) 0.0321 1.0000 Uani . . . .
C83 C 0.85678(7) 0.92232(11) 0.19918(13) 0.0440 1.0000 Uani . . . .
C84 C 0.84108(8) 0.96256(11) 0.14267(14) 0.0500 1.0000 Uani . . . .
C85 C 0.80803(7) 0.93728(11) 0.09856(12) 0.0440 1.0000 Uani . . . .
C86 C 0.79027(6) 0.87028(9) 0.10949(10) 0.0342 1.0000 Uani . . . .
C87 C 0.86115(6) 0.80998(10) 0.27337(11) 0.0362 1.0000 Uani . . . .
C88 C 0.90424(7) 0.78238(13) 0.25193(14) 0.0514 1.0000 Uani . . . .
C89 C 0.86481(9) 0.84992(12) 0.34515(13) 0.0523 1.0000 Uani . . . .
C90 C 0.75346(7) 0.84435(11) 0.06040(11) 0.0430 1.0000 Uani D U . .
C91 C 0.7608(3) 0.8688(3) -0.0184(3) 0.0496 0.5000 Uani D U 1 1
C92 C 0.7114(3) 0.8716(4) 0.0847(5) 0.0417 0.5000 Uani D U 1 1
C93 C 0.71499(5) 0.60910(9) 0.16330(10) 0.0266 1.0000 Uani . . . .
C94 C 0.68408(6) 0.61781(10) 0.10676(11) 0.0345 1.0000 Uani . . . .
C95 C 0.64976(7) 0.57001(12) 0.10185(13) 0.0448 1.0000 Uani . . . .
C96 C 0.64647(7) 0.51625(12) 0.15131(13) 0.0481 1.0000 Uani . . . .
C97 C 0.67744(8) 0.50764(12) 0.20625(13) 0.0462 1.0000 Uani . . . .
C98 C 0.71255(6) 0.55336(9) 0.21292(10) 0.0340 1.0000 Uani . . . .
C99 C 0.68695(8) 0.67415(12) 0.04925(13) 0.0457 1.0000 Uani . . . .
C100 C 0.69954(10) 0.64131(17) -0.02189(14) 0.0686 1.0000 Uani . . . .
C101 C 0.64502(10) 0.71549(15) 0.03741(15) 0.0664 1.0000 Uani . . . .
C102 C 0.74831(8) 0.53918(11) 0.26918(12) 0.0470 1.0000 Uani . . . .
C103 C 0.78448(8) 0.49939(13) 0.23506(16) 0.0596 1.0000 Uani . . . .
C104 C 0.73395(11) 0.49799(15) 0.33379(16) 0.0693 1.0000 Uani . . . .
C105 C 0.56282(5) 0.75009(10) 0.37382(11) 0.0324 1.0000 Uani . . . .
C106 C 0.59628(5) 0.78686(9) 0.33321(9) 0.0254 1.0000 Uani . . . .
C107 C 0.62502(6) 0.75367(10) 0.29457(11) 0.0318 1.0000 Uani . . . .
C108 C 0.65905(6) 0.79019(13) 0.25527(10) 0.0398 1.0000 Uani . . . .
C109 C 0.59432(6) 0.86654(9) 0.33714(11) 0.0332 1.0000 Uani . . . .
C110 C 0.62612(8) 0.67420(12) 0.28471(15) 0.0565 1.0000 Uani . . . .
C111 C 0.51781(12) 0.25278(16) 0.3438(2) 0.0798 1.0000 Uani D U . .
C112 C 0.56634(11) 0.25736(16) 0.3505(2) 0.0785 1.0000 Uani D U . .
C113 C 0.58622(11) 0.2741(2) 0.2806(2) 0.0861 1.0000 Uani D U . .
C114 C 0.63543(12) 0.2879(2) 0.2788(2) 0.0935 1.0000 Uani D U . .
C115 C 0.66029(11) 0.2235(2) 0.2979(2) 0.0875 1.0000 Uani D U . .
C116 C 0.70756(10) 0.2362(2) 0.2893(2) 0.0849 1.0000 Uani D U . .
C221 C 0.48714(14) 0.7520(3) 0.0545(2) 0.0530 0.6000 Uani D U . 2
C231 C 0.52871(10) 0.71235(18) 0.1661(2) 0.0411 0.6000 Uani D U . 2
C481 C 0.4836(4) 0.4417(4) 0.2152(5) 0.0687 0.5000 Uani D U 2 2
C491 C 0.5367(3) 0.5336(7) 0.1997(6) 0.0594 0.5000 Uani D U 2 2
C771 C 0.7001(4) 0.6664(9) 0.5951(4) 0.0557 0.5000 Uani D U 3 2
C781 C 0.6673(4) 0.6326(7) 0.4756(7) 0.0605 0.5000 Uani D U 3 2
C911 C 0.7595(4) 0.8378(5) -0.0176(4) 0.0786 0.5000 Uani D U 1 2
C921 C 0.7138(3) 0.8883(6) 0.0699(6) 0.0743 0.5000 Uani D U 1 2
H11 H 0.4002 0.9678 0.2791 0.0331 1.0000 Uiso R . . .
H21 H 0.4470 0.9727 0.1756 0.0324 1.0000 Uiso R . . .
H51 H 0.4473 0.9925 0.5359 0.0412 1.0000 Uiso R . . .
H61 H 0.3852 0.9386 0.5745 0.0450 1.0000 Uiso R . . .
H71 H 0.3490 0.8575 0.5000 0.0395 1.0000 Uiso R . . .
H91 H 0.4973 0.9579 0.3719 0.0387 1.0000 Uiso R . . .
H101 H 0.5524 0.9804 0.4541 0.0893 1.0000 Uiso R . . .
H102 H 0.5296 0.9103 0.4766 0.0907 1.0000 Uiso R . . .
H103 H 0.5213 0.9814 0.5177 0.0908 1.0000 Uiso R . . .
H111 H 0.4773 1.0795 0.4562 0.0889 1.0000 Uiso R . . .
H112 H 0.5101 1.0803 0.3953 0.0886 1.0000 Uiso R . . .
H113 H 0.4619 1.0704 0.3746 0.0893 1.0000 Uiso R . . .
H121 H 0.3757 0.8107 0.3214 0.0368 1.0000 Uiso R . . .
H131 H 0.3884 0.7186 0.4036 0.0607 1.0000 Uiso R . . .
H132 H 0.3490 0.7405 0.4445 0.0601 1.0000 Uiso R . . .
H133 H 0.3420 0.7075 0.3673 0.0588 1.0000 Uiso R . . .
H141 H 0.3014 0.8100 0.3175 0.0950 1.0000 Uiso R . . .
H142 H 0.3174 0.8882 0.3336 0.0959 1.0000 Uiso R . . .
H143 H 0.3020 0.8418 0.3974 0.0955 1.0000 Uiso R . . .
H171 H 0.5713 0.8078 0.0655 0.0409 1.0000 Uiso R . . .
H181 H 0.6130 0.9089 0.0704 0.0495 1.0000 Uiso R . . .
H191 H 0.5945 1.0031 0.1428 0.0456 1.0000 Uiso R . . .
H211 H 0.4814 0.7705 0.1691 0.0372 1.0000 Uiso R . . 1
H221 H 0.4836 0.7971 0.0221 0.0879 0.4000 Uiso R . . 1
H222 H 0.4534 0.8335 0.0772 0.0880 0.4000 Uiso R . . 1
H223 H 0.4488 0.7514 0.0587 0.0880 0.4000 Uiso R . . 1
H231 H 0.5055 0.6656 0.1118 0.1024 0.4000 Uiso R . . 1
H232 H 0.5470 0.6986 0.1521 0.1028 0.4000 Uiso R . . 1
H233 H 0.5381 0.7103 0.0690 0.1030 0.4000 Uiso R . . 1
H241 H 0.5122 1.0093 0.2629 0.0364 1.0000 Uiso R . . .
H251 H 0.5082 1.1236 0.2138 0.0646 1.0000 Uiso R . . .
H252 H 0.5397 1.1021 0.1551 0.0639 1.0000 Uiso R . . .
H253 H 0.4935 1.0697 0.1523 0.0636 1.0000 Uiso R . . .
H261 H 0.5839 1.0086 0.3086 0.0697 1.0000 Uiso R . . .
H262 H 0.5654 1.0866 0.3073 0.0701 1.0000 Uiso R . . .
H263 H 0.5962 1.0625 0.2468 0.0703 1.0000 Uiso R . . .
H271 H 0.4332 0.5346 0.4377 0.0327 1.0000 Uiso R . . .
H281 H 0.3985 0.5357 0.3160 0.0341 1.0000 Uiso R . . .
H311 H 0.5303 0.7098 0.6086 0.0407 1.0000 Uiso R . . .
H321 H 0.5869 0.6328 0.6102 0.0449 1.0000 Uiso R . . .
H331 H 0.5862 0.5410 0.5269 0.0432 1.0000 Uiso R . . .
H351 H 0.4514 0.7378 0.4712 0.0472 1.0000 Uiso R . . .
H361 H 0.4314 0.6579 0.5973 0.0814 1.0000 Uiso R . . .
H362 H 0.4143 0.6409 0.5157 0.0817 1.0000 Uiso R . . .
H363 H 0.3986 0.7108 0.5577 0.0819 1.0000 Uiso R . . .
H371 H 0.4432 0.8203 0.5626 0.1043 1.0000 Uiso R . . .
H372 H 0.4939 0.8101 0.5506 0.1039 1.0000 Uiso R . . .
H373 H 0.4729 0.7721 0.6186 0.1041 1.0000 Uiso R . . .
H381 H 0.5150 0.5199 0.3759 0.0463 1.0000 Uiso R . . .
H391 H 0.5454 0.4263 0.4882 0.0853 1.0000 Uiso R . . .
H392 H 0.4957 0.4403 0.4695 0.0842 1.0000 Uiso R . . .
H393 H 0.5246 0.4036 0.4135 0.0853 1.0000 Uiso R . . .
H401 H 0.5778 0.4662 0.3466 0.0851 1.0000 Uiso R . . .
H402 H 0.6016 0.4877 0.4231 0.0860 1.0000 Uiso R . . .
H403 H 0.5878 0.5455 0.3649 0.0865 1.0000 Uiso R . . .
H431 H 0.4671 0.5160 0.0842 0.0426 1.0000 Uiso R . . .
H441 H 0.4144 0.5781 0.0178 0.0478 1.0000 Uiso R . . .
H451 H 0.3744 0.6646 0.0741 0.0405 1.0000 Uiso R . . .
H471 H 0.4970 0.5453 0.2693 0.0438 1.0000 Uiso R . . 1
H481 H 0.5047 0.4202 0.2664 0.0536 0.5000 Uiso R . 2 1
H482 H 0.4570 0.4430 0.2717 0.0539 0.5000 Uiso R . 2 1
H483 H 0.4729 0.4183 0.1962 0.0541 0.5000 Uiso R . 2 1
H491 H 0.5572 0.5000 0.2114 0.0753 0.5000 Uiso R . 2 1
H492 H 0.5315 0.4922 0.1377 0.0754 0.5000 Uiso R . 2 1
H493 H 0.5431 0.5681 0.1678 0.0756 0.5000 Uiso R . 2 1
H501 H 0.3827 0.7090 0.2600 0.0399 1.0000 Uiso R . . .
H511 H 0.3082 0.7088 0.2338 0.0722 1.0000 Uiso R . . .
H512 H 0.3154 0.6647 0.1588 0.0744 1.0000 Uiso R . . .
H513 H 0.3258 0.6301 0.2342 0.0742 1.0000 Uiso R . . .
H521 H 0.4006 0.7977 0.1805 0.0577 1.0000 Uiso R . . .
H522 H 0.3650 0.7739 0.1210 0.0575 1.0000 Uiso R . . .
H523 H 0.3513 0.8096 0.1949 0.0575 1.0000 Uiso R . . .
H531 H 0.7764 0.8872 0.5227 0.0316 1.0000 Uiso R . . .
H541 H 0.8071 0.7666 0.5368 0.0332 1.0000 Uiso R . . .
H571 H 0.6351 0.9783 0.5059 0.0395 1.0000 Uiso R . . .
H581 H 0.6382 1.0631 0.4155 0.0423 1.0000 Uiso R . . .
H591 H 0.6886 1.0503 0.3295 0.0389 1.0000 Uiso R . . .
H611 H 0.6982 0.8229 0.5301 0.0380 1.0000 Uiso R . . .
H621 H 0.6860 0.8591 0.6473 0.0717 1.0000 Uiso R . . .
H622 H 0.7169 0.9154 0.6120 0.0708 1.0000 Uiso R . . .
H623 H 0.6673 0.9320 0.6180 0.0701 1.0000 Uiso R . . .
H631 H 0.6282 0.8042 0.4852 0.0728 1.0000 Uiso R . . .
H632 H 0.6305 0.7950 0.5716 0.0724 1.0000 Uiso R . . .
H633 H 0.6117 0.8649 0.5351 0.0725 1.0000 Uiso R . . .
H641 H 0.7609 0.9079 0.3123 0.0406 1.0000 Uiso R . . .
H651 H 0.7827 1.0497 0.3467 0.0929 1.0000 Uiso R . . .
H652 H 0.8003 0.9854 0.3954 0.0928 1.0000 Uiso R . . .
H653 H 0.8138 0.9957 0.3147 0.0920 1.0000 Uiso R . . .
H661 H 0.7596 0.9749 0.2096 0.1009 1.0000 Uiso R . . .
H662 H 0.7311 1.0335 0.2428 0.1025 1.0000 Uiso R . . .
H663 H 0.7117 0.9578 0.2283 0.1024 1.0000 Uiso R . . .
H691 H 0.8466 0.5352 0.4448 0.0506 1.0000 Uiso R . . .
H701 H 0.7976 0.4787 0.5148 0.0582 1.0000 Uiso R . . .
H711 H 0.7343 0.5345 0.5405 0.0509 1.0000 Uiso R . . .
H731 H 0.8380 0.7133 0.3788 0.0363 1.0000 Uiso R . . .
H741 H 0.9108 0.7019 0.4191 0.0711 1.0000 Uiso R . . .
H742 H 0.8826 0.7077 0.4858 0.0718 1.0000 Uiso R . . .
H743 H 0.9004 0.6343 0.4622 0.0715 1.0000 Uiso R . . .
H751 H 0.8354 0.6196 0.2959 0.0653 1.0000 Uiso R . . .
H752 H 0.8835 0.6474 0.3017 0.0651 1.0000 Uiso R . . .
H753 H 0.8700 0.5759 0.3420 0.0655 1.0000 Uiso R . . .
H761 H 0.7062 0.7128 0.4917 0.0476 1.0000 Uiso R . . 1
H771 H 0.7366 0.7034 0.6107 0.0845 0.5000 Uiso R . 3 1
H772 H 0.6867 0.7030 0.6104 0.0845 0.5000 Uiso R . 3 1
H773 H 0.7117 0.6315 0.6205 0.0846 0.5000 Uiso R . 3 1
H781 H 0.6427 0.6445 0.4987 0.0814 0.5000 Uiso R . 3 1
H782 H 0.6693 0.6055 0.4417 0.0820 0.5000 Uiso R . 3 1
H783 H 0.6674 0.5752 0.5205 0.0814 0.5000 Uiso R . 3 1
H791 H 0.8315 0.7166 0.0968 0.0344 1.0000 Uiso R . . .
H801 H 0.7865 0.6081 0.0913 0.0367 1.0000 Uiso R . . .
H831 H 0.8788 0.9397 0.2292 0.0525 1.0000 Uiso R . . .
H841 H 0.8530 1.0081 0.1341 0.0600 1.0000 Uiso R . . .
H851 H 0.7970 0.9654 0.0603 0.0522 1.0000 Uiso R . . .
H871 H 0.8437 0.7686 0.2804 0.0424 1.0000 Uiso R . . .
H881 H 0.9162 0.7548 0.2925 0.0762 1.0000 Uiso R . . .
H882 H 0.8999 0.7525 0.2100 0.0762 1.0000 Uiso R . . .
H883 H 0.9232 0.8210 0.2430 0.0764 1.0000 Uiso R . . .
H891 H 0.8814 0.8942 0.3413 0.0791 1.0000 Uiso R . . .
H892 H 0.8789 0.8212 0.3816 0.0784 1.0000 Uiso R . . .
H893 H 0.8365 0.8630 0.3614 0.0792 1.0000 Uiso R . . .
H901 H 0.7535 0.7910 0.0647 0.0533 1.0000 Uiso R . . 1
H911 H 0.7415 0.8419 -0.0510 0.0790 0.5000 Uiso R . 1 1
H912 H 0.7552 0.9195 -0.0235 0.0784 0.5000 Uiso R . 1 1
H913 H 0.7897 0.8594 -0.0292 0.0786 0.5000 Uiso R . 1 1
H921 H 0.7117 0.9233 0.0859 0.0615 0.5000 Uiso R . 1 1
H922 H 0.6885 0.8549 0.0519 0.0618 0.5000 Uiso R . 1 1
H923 H 0.7060 0.8546 0.1323 0.0616 0.5000 Uiso R . 1 1
H951 H 0.6279 0.5759 0.0638 0.0528 1.0000 Uiso R . . .
H961 H 0.6229 0.4849 0.1492 0.0568 1.0000 Uiso R . . .
H971 H 0.6744 0.4725 0.2396 0.0542 1.0000 Uiso R . . .
H991 H 0.7087 0.7078 0.0644 0.0538 1.0000 Uiso R . . .
H1001 H 0.6766 0.6085 -0.0368 0.1037 1.0000 Uiso R . . .
H1002 H 0.7024 0.6772 -0.0575 0.1027 1.0000 Uiso R . . .
H1003 H 0.7264 0.6147 -0.0135 0.1024 1.0000 Uiso R . . .
H1011 H 0.6502 0.7535 0.0039 0.0999 1.0000 Uiso R . . .
H1012 H 0.6225 0.6848 0.0161 0.0993 1.0000 Uiso R . . .
H1013 H 0.6365 0.7350 0.0828 0.1000 1.0000 Uiso R . . .
H1021 H 0.7600 0.5869 0.2867 0.0551 1.0000 Uiso R . . .
H1031 H 0.8077 0.4915 0.2730 0.0903 1.0000 Uiso R . . .
H1032 H 0.7948 0.5291 0.1950 0.0906 1.0000 Uiso R . . .
H1033 H 0.7738 0.4534 0.2167 0.0906 1.0000 Uiso R . . .
H1041 H 0.7081 0.5200 0.3509 0.1047 1.0000 Uiso R . . .
H1042 H 0.7259 0.4492 0.3189 0.1052 1.0000 Uiso R . . .
H1043 H 0.7548 0.4951 0.3733 0.1051 1.0000 Uiso R . . .
H1051 H 0.5596 0.7750 0.4195 0.0386 1.0000 Uiso R . . .
H1052 H 0.5693 0.6997 0.3834 0.0404 1.0000 Uiso R . . .
H1081 H 0.6556 0.7766 0.2042 0.0482 1.0000 Uiso R . . .
H1082 H 0.6579 0.8416 0.2605 0.0481 1.0000 Uiso R . . .
H1091 H 0.6133 0.8836 0.3733 0.0535 1.0000 Uiso R . . .
H1092 H 0.6026 0.8888 0.2927 0.0514 1.0000 Uiso R . . .
H1093 H 0.5654 0.8840 0.3452 0.0503 1.0000 Uiso R . . .
H1101 H 0.6265 0.6608 0.2327 0.0854 1.0000 Uiso R . . .
H1102 H 0.6522 0.6546 0.3088 0.0851 1.0000 Uiso R . . .
H1103 H 0.6016 0.6507 0.3035 0.0841 1.0000 Uiso R . . .
H1111 H 0.5088 0.2186 0.3077 0.1240 1.0000 Uiso R . . .
H1112 H 0.5069 0.2385 0.3891 0.1247 1.0000 Uiso R . . .
H1113 H 0.5055 0.2986 0.3288 0.1232 1.0000 Uiso R . . .
H1121 H 0.5734 0.2963 0.3840 0.1010 1.0000 Uiso R . . .
H1122 H 0.5795 0.2138 0.3712 0.1008 1.0000 Uiso R . . .
H1131 H 0.5716 0.3193 0.2637 0.1039 1.0000 Uiso R . . .
H1132 H 0.5788 0.2345 0.2462 0.1033 1.0000 Uiso R . . .
H1141 H 0.6431 0.3253 0.3145 0.1206 1.0000 Uiso R . . .
H1142 H 0.6436 0.3017 0.2301 0.1205 1.0000 Uiso R . . .
H1151 H 0.6501 0.2184 0.3482 0.1107 1.0000 Uiso R . . .
H1152 H 0.6498 0.1828 0.2658 0.1105 1.0000 Uiso R . . .
H1161 H 0.7133 0.2457 0.2390 0.1288 1.0000 Uiso R . . .
H1162 H 0.7238 0.1954 0.3070 0.1297 1.0000 Uiso R . . .
H1163 H 0.7164 0.2790 0.3169 0.1285 1.0000 Uiso R . . .
H2211 H 0.4705 0.7893 0.0313 0.0820 0.6000 Uiso R . . 2
H2212 H 0.4698 0.7096 0.0553 0.0818 0.6000 Uiso R . . 2
H2213 H 0.5114 0.7428 0.0249 0.0819 0.6000 Uiso R . . 2
H2311 H 0.5119 0.6701 0.1703 0.0653 0.6000 Uiso R . . 2
H2312 H 0.5527 0.7018 0.1377 0.0644 0.6000 Uiso R . . 2
H2313 H 0.5403 0.7261 0.2129 0.0652 0.6000 Uiso R . . 2
H4811 H 0.4555 0.4312 0.2303 0.1190 0.5000 Uiso R . 2 2
H4812 H 0.5044 0.4169 0.2468 0.1190 0.5000 Uiso R . 2 2
H4813 H 0.4863 0.4261 0.1657 0.1189 0.5000 Uiso R . 2 2
H4911 H 0.5483 0.5783 0.2183 0.1118 0.5000 Uiso R . 2 2
H4912 H 0.5558 0.4963 0.2158 0.1115 0.5000 Uiso R . 2 2
H4913 H 0.5370 0.5355 0.1480 0.1119 0.5000 Uiso R . 2 2
H7711 H 0.6730 0.6873 0.6023 0.0825 0.5000 Uiso R . 3 2
H7712 H 0.7015 0.6198 0.6143 0.0826 0.5000 Uiso R . 3 2
H7713 H 0.7225 0.6959 0.6173 0.0830 0.5000 Uiso R . 3 2
H7811 H 0.6718 0.6307 0.4245 0.1057 0.5000 Uiso R . 3 2
H7812 H 0.6426 0.6599 0.4843 0.1056 0.5000 Uiso R . 3 2
H7813 H 0.6640 0.5855 0.4951 0.1058 0.5000 Uiso R . 3 2
H9111 H 0.7337 0.8213 -0.0433 0.1409 0.5000 Uiso R . 1 2
H9112 H 0.7826 0.8058 -0.0260 0.1410 0.5000 Uiso R . 1 2
H9113 H 0.7668 0.8847 -0.0344 0.1410 0.5000 Uiso R . 1 2
H9211 H 0.7054 0.8804 0.1182 0.1478 0.5000 Uiso R . 1 2
H9212 H 0.6912 0.8732 0.0363 0.1480 0.5000 Uiso R . 1 2
H9213 H 0.7195 0.9381 0.0634 0.1478 0.5000 Uiso R . 1 2

loop_
_atom_site_aniso_label
_atom_site_aniso_U_11
_atom_site_aniso_U_22
_atom_site_aniso_U_33
_atom_site_aniso_U_23
_atom_site_aniso_U_13
_atom_site_aniso_U_12
Ga1 0.01684(8) 0.01838(8) 0.01955(9) 0.00142(7) 0.00180(6) 0.00003(7)
Ga2 0.01867(9) 0.02279(8) 0.01708(9) -0.00196(8) 0.00106(7) 0.00159(8)
B1 0.0195(7) 0.0187(7) 0.0217(8) 0.0003(6) 0.0007(6) 0.0014(6)
B2 0.0172(7) 0.0180(7) 0.0227(9) -0.0006(6) 0.0015(6) 0.0004(6)
B3 0.0185(7) 0.0241(8) 0.0169(8) 0.0000(6) 0.0008(6) 0.0004(6)
B4 0.0213(8) 0.0224(8) 0.0175(8) -0.0003(6) 0.0021(6) 0.0038(6)
N1 0.0227(6) 0.0227(6) 0.0202(6) 0.0017(5) 0.0024(5) 0.0040(5)
N2 0.0221(6) 0.0222(6) 0.0228(7) 0.0020(5) 0.0021(5) 0.0009(5)
N3 0.0251(6) 0.0198(6) 0.0219(7) 0.0001(5) 0.0005(5) -0.0029(5)
N4 0.0211(6) 0.0235(6) 0.0211(7) -0.0012(5) 0.0012(5) -0.0040(5)
N5 0.0231(6) 0.0241(6) 0.0207(6) -0.0022(5) -0.0037(5) 0.0036(5)
N6 0.0223(6) 0.0228(6) 0.0222(7) 0.0003(5) -0.0015(5) 0.0024(5)
N7 0.0247(6) 0.0217(6) 0.0232(7) -0.0011(5) 0.0048(5) 0.0014(5)
N8 0.0234(6) 0.0232(6) 0.0245(7) -0.0046(5) 0.0028(5) 0.0000(5)
C1 0.0274(8) 0.0252(7) 0.0279(9) 0.0039(6) -0.0008(6) 0.0086(6)
C2 0.0293(8) 0.0255(7) 0.0247(8) 0.0059(6) -0.0020(6) 0.0047(6)
C3 0.0264(7) 0.0259(7) 0.0224(8) 0.0033(6) 0.0035(6) 0.0099(6)
C4 0.0313(8) 0.0294(8) 0.0251(8) -0.0002(7) 0.0016(7) 0.0096(6)
C5 0.0406(10) 0.0366(10) 0.0272(9) -0.0031(8) 0.0026(7) 0.0116(8)
C6 0.0467(11) 0.0400(10) 0.0280(9) 0.0040(8) 0.0139(8) 0.0170(8)
C7 0.0370(9) 0.0337(9) 0.0313(9) 0.0092(7) 0.0136(7) 0.0121(7)
C8 0.0305(8) 0.0285(8) 0.0266(9) 0.0059(7) 0.0052(7) 0.0085(7)
C9 0.0333(9) 0.0355(9) 0.0304(9) -0.0086(7) 0.0015(7) 0.0027(7)
C10 0.0341(11) 0.110(2) 0.0394(12) -0.0037(13) -0.0025(9) 0.0022(12)
C11 0.0496(12) 0.0378(11) 0.093(2) -0.0112(12) 0.0220(13) -0.0027(9)
C12 0.0289(8) 0.0368(9) 0.0313(10) 0.0075(8) 0.0055(7) 0.0018(7)
C13 0.0456(11) 0.0362(9) 0.0379(11) 0.0046(8) 0.0025(8) -0.0019(8)
C14 0.0423(12) 0.0539(13) 0.091(2) 0.0041(13) -0.0170(13) 0.0134(10)
C15 0.0243(7) 0.0243(7) 0.0216(8) 0.0057(6) 0.0013(6) -0.0006(6)
C16 0.0256(8) 0.0253(8) 0.0271(9) 0.0049(6) 0.0035(6) -0.0005(6)
C17 0.0359(10) 0.0299(9) 0.0416(11) 0.0012(8) 0.0142(8) 0.0032(7)
C18 0.0373(10) 0.0389(10) 0.0525(13) 0.0096(9) 0.0212(9) -0.0029(8)
C19 0.0370(10) 0.0302(9) 0.0471(12) 0.0093(8) 0.0079(8) -0.0108(8)
C20 0.0329(8) 0.0248(8) 0.0296(9) 0.0058(7) -0.0001(7) -0.0041(6)
C21 0.0282(8) 0.0304(8) 0.0357(10) -0.0038(7) 0.0079(7) -0.0054(7)
C22 0.059(4) 0.060(4) 0.051(3) 0.010(3) -0.008(3) -0.032(3)
C23 0.055(3) 0.038(3) 0.106(5) -0.016(4) 0.028(4) -0.004(3)
C24 0.0422(10) 0.0251(8) 0.0315(10) 0.0029(7) -0.0030(8) -0.0052(7)
C25 0.0628(13) 0.0266(9) 0.0409(11) 0.0003(8) -0.0063(10) 0.0015(8)
C26 0.0568(12) 0.0319(9) 0.0504(13) -0.0009(9) -0.0148(10) -0.0101(9)
C27 0.0295(8) 0.0245(7) 0.0277(9) 0.0012(6) 0.0053(7) -0.0068(6)
C28 0.0261(7) 0.0272(8) 0.0282(9) -0.0023(7) 0.0035(6) -0.0085(6)
C29 0.0259(8) 0.0218(7) 0.0216(8) 0.0046(6) -0.0008(6) -0.0030(6)
C30 0.0347(9) 0.0240(8) 0.0245(8) 0.0027(6) -0.0032(7) 0.0014(6)
C31 0.0425(10) 0.0335(9) 0.0248(9) -0.0020(8) -0.0052(8) -0.0003(8)
C32 0.0337(9) 0.0474(11) 0.0308(10) 0.0064(8) -0.0076(7) -0.0003(8)
C33 0.0299(9) 0.0407(10) 0.0359(11) 0.0076(8) -0.0015(8) 0.0082(7)
C34 0.0300(8) 0.0294(8) 0.0287(9) 0.0062(7) 0.0026(7) 0.0021(7)
C35 0.0547(11) 0.0369(10) 0.0295(10) -0.0080(8) -0.0121(9) 0.0197(9)
C36 0.0481(12) 0.0756(16) 0.0381(12) -0.0019(11) 0.0058(9) 0.0276(11)
C37 0.098(2) 0.0451(12) 0.0605(16) -0.0221(12) -0.0319(15) 0.0329(13)
C38 0.0415(10) 0.0359(10) 0.0374(11) -0.0037(8) 0.0023(8) 0.0106(8)
C39 0.0689(15) 0.0319(10) 0.0699(17) -0.0092(11) 0.0206(13) 0.0009(10)
C40 0.0632(15) 0.0547(13) 0.0546(14) -0.0021(11) 0.0261(12) 0.0110(11)
C41 0.0260(7) 0.0261(7) 0.0227(8) -0.0039(6) 0.0018(6) -0.0097(6)
C42 0.0349(9) 0.0257(8) 0.0275(9) -0.0053(7) 0.0051(7) -0.0077(7)
C43 0.0468(11) 0.0316(9) 0.0306(10) -0.0112(8) 0.0097(8) -0.0090(8)
C44 0.0544(11) 0.0421(10) 0.0236(9) -0.0070(8) 0.0018(8) -0.0161(9)
C45 0.0398(9) 0.0395(9) 0.0240(9) 0.0005(7) -0.0026(7) -0.0108(8)
C46 0.0280(8) 0.0336(9) 0.0255(9) -0.0001(7) -0.0022(7) -0.0096(7)
C47 0.0401(10) 0.0311(9) 0.0347(10) -0.0051(7) 0.0070(8) 0.0032(7)
C48 0.049(3) 0.034(2) 0.024(2) 0.0048(17) 0.000(2) -0.0075(19)
C49 0.037(3) 0.037(3) 0.060(5) 0.001(3) 0.017(3) 0.010(2)
C50 0.0321(9) 0.0413(10) 0.0254(9) 0.0030(8) -0.0036(7) 0.0027(7)
C51 0.0364(10) 0.0597(13) 0.0512(13) 0.0091(11) 0.0047(9) -0.0019(9)
C52 0.0409(10) 0.0392(10) 0.0359(10) 0.0017(8) -0.0060(8) 0.0011(8)
C53 0.0259(8) 0.0322(8) 0.0250(8) -0.0072(7) -0.0053(6) 0.0001(6)
C54 0.0224(7) 0.0351(8) 0.0214(8) -0.0011(7) -0.0059(6) 0.0026(6)
C55 0.0258(8) 0.0221(7) 0.0223(8) -0.0056(6) -0.0051(6) 0.0028(6)
C56 0.0275(8) 0.0301(8) 0.0259(8) -0.0079(7) -0.0050(7) 0.0023(6)
C57 0.0309(9) 0.0340(9) 0.0333(10) -0.0105(8) -0.0003(7) 0.0060(7)
C58 0.0328(9) 0.0288(8) 0.0431(11) -0.0089(8) -0.0076(8) 0.0101(7)
C59 0.0406(10) 0.0241(8) 0.0344(10) -0.0004(7) -0.0070(8) 0.0059(7)
C60 0.0323(8) 0.0234(7) 0.0278(9) -0.0060(7) -0.0036(7) 0.0031(6)
C61 0.0312(9) 0.0371(9) 0.0284(9) -0.0025(7) 0.0016(7) 0.0046(7)
C62 0.0565(12) 0.0601(13) 0.0264(10) -0.0053(9) 0.0015(9) 0.0084(10)
C63 0.0365(10) 0.0582(13) 0.0505(13) 0.0147(11) 0.0002(9) -0.0029(9)
C64 0.0489(10) 0.0254(8) 0.0324(10) 0.0013(7) 0.0067(8) 0.0064(7)
C65 0.0540(13) 0.0597(14) 0.0725(18) -0.0189(13) 0.0246(12) -0.0141(11)
C66 0.089(2) 0.0782(18) 0.0381(13) 0.0152(12) 0.0187(13) 0.0331(15)
C67 0.0278(8) 0.0254(7) 0.0213(8) 0.0033(6) -0.0018(6) 0.0035(6)
C68 0.0321(9) 0.0300(8) 0.0288(9) 0.0078(7) 0.0028(7) 0.0067(7)
C69 0.0479(11) 0.0362(10) 0.0447(12) 0.0143(9) 0.0122(9) 0.0192(8)
C70 0.0648(14) 0.0339(10) 0.0486(13) 0.0205(9) 0.0161(10) 0.0141(9)
C71 0.0513(12) 0.0366(10) 0.0410(12) 0.0140(9) 0.0172(9) 0.0026(9)
C72 0.0354(9) 0.0320(9) 0.0278(9) 0.0044(7) 0.0054(7) 0.0012(7)
C73 0.0287(8) 0.0314(8) 0.0363(10) 0.0050(7) 0.0052(7) 0.0090(7)
C74 0.0313(10) 0.0566(13) 0.0544(14) 0.0040(11) 0.0001(9) 0.0071(9)
C75 0.0477(11) 0.0375(10) 0.0477(12) -0.0019(9) 0.0180(9) 0.0009(8)
C76 0.0356(9) 0.0376(10) 0.0467(12) 0.0097(9) 0.0166(8) 0.0023(8)
C77 0.046(5) 0.059(5) 0.045(3) 0.004(3) 0.030(3) 0.007(4)
C78 0.037(3) 0.046(4) 0.067(5) 0.017(3) 0.007(3) -0.004(3)
C79 0.0291(8) 0.0307(8) 0.0292(9) -0.0034(7) 0.0111(7) 0.0018(6)
C80 0.0344(9) 0.0270(8) 0.0301(9) -0.0077(7) 0.0093(7) 0.0020(7)
C81 0.0303(8) 0.0243(8) 0.0284(9) 0.0010(7) 0.0122(6) -0.0004(6)
C82 0.0326(9) 0.0301(9) 0.0346(10) -0.0003(7) 0.0121(8) -0.0063(7)
C83 0.0443(11) 0.0332(9) 0.0552(13) 0.0000(9) 0.0096(9) -0.0137(8)
C84 0.0605(13) 0.0281(9) 0.0636(15) 0.0105(9) 0.0240(11) -0.0078(9)
C85 0.0551(12) 0.0335(10) 0.0448(12) 0.0156(9) 0.0171(10) 0.0069(9)
C86 0.0423(10) 0.0283(8) 0.0331(10) 0.0049(7) 0.0127(8) 0.0077(7)
C87 0.0389(10) 0.0311(9) 0.0383(11) 0.0017(8) 0.0010(8) -0.0138(8)
C88 0.0433(11) 0.0473(12) 0.0637(15) 0.0164(11) 0.0049(10) -0.0034(9)
C89 0.0651(14) 0.0461(11) 0.0444(13) -0.0054(10) -0.0097(10) -0.0108(10)
C90 0.0525(11) 0.0374(10) 0.0383(11) 0.0062(8) -0.0035(9) 0.0114(9)
C91 0.066(3) 0.053(3) 0.031(3) 0.005(2) 0.003(2) 0.022(3)
C92 0.042(3) 0.048(3) 0.037(3) 0.018(2) 0.013(2) -0.001(2)
C93 0.0266(8) 0.0240(8) 0.0296(9) -0.0114(7) 0.0043(7) -0.0011(6)
C94 0.0315(9) 0.0345(9) 0.0372(10) -0.0128(8) -0.0008(7) 0.0029(7)
C95 0.0318(10) 0.0485(12) 0.0532(14) -0.0225(10) -0.0065(9) -0.0009(8)
C96 0.0366(10) 0.0462(11) 0.0619(14) -0.0214(11) 0.0058(9) -0.0170(9)
C97 0.0557(13) 0.0366(10) 0.0469(13) -0.0083(9) 0.0077(10) -0.0181(9)
C98 0.0419(10) 0.0269(8) 0.0336(10) -0.0083(7) 0.0042(8) -0.0083(7)
C99 0.0492(12) 0.0460(11) 0.0400(12) -0.0047(10) -0.0163(10) 0.0054(10)
C100 0.0768(18) 0.0848(19) 0.0452(14) 0.0094(14) 0.0117(13) 0.0214(15)
C101 0.0789(18) 0.0649(15) 0.0526(15) -0.0100(12) -0.0228(13) 0.0313(14)
C102 0.0641(13) 0.0327(9) 0.0426(12) 0.0047(9) -0.0114(10) -0.0131(9)
C103 0.0573(14) 0.0453(12) 0.0745(18) 0.0119(12) -0.0129(12) 0.0018(10)
C104 0.096(2) 0.0584(15) 0.0526(16) 0.0151(12) -0.0032(15) -0.0132(15)
C105 0.0199(7) 0.0358(9) 0.0408(11) 0.0123(8) -0.0048(7) -0.0024(6)
C106 0.0188(7) 0.0300(8) 0.0268(8) 0.0026(7) -0.0038(6) -0.0021(6)
C107 0.0212(8) 0.0405(10) 0.0330(10) -0.0007(8) -0.0052(6) 0.0038(7)
C108 0.0244(8) 0.0703(14) 0.0245(9) 0.0077(9) 0.0006(7) 0.0113(9)
C109 0.0287(8) 0.0298(8) 0.0410(11) -0.0009(8) 0.0000(7) -0.0032(7)
C110 0.0525(13) 0.0439(12) 0.0722(17) -0.0154(11) -0.0065(11) 0.0133(10)
C111 0.092(2) 0.0556(15) 0.090(3) -0.0168(15) -0.0073(19) 0.0012(14)
C112 0.085(2) 0.0598(16) 0.087(2) -0.0270(15) -0.0304(18) 0.0192(14)
C113 0.0713(18) 0.100(2) 0.085(2) -0.0263(19) -0.0077(17) 0.0018(17)
C114 0.098(2) 0.098(2) 0.083(2) 0.007(2) -0.0047(19) -0.013(2)
C115 0.080(2) 0.103(2) 0.081(2) -0.017(2) 0.0138(17) -0.0051(18)
C116 0.0618(19) 0.129(3) 0.0649(19) -0.021(2) 0.0101(15) -0.0136(17)
C221 0.046(2) 0.066(3) 0.048(2) -0.023(2) 0.0020(17) -0.0154(19)
C231 0.0338(16) 0.0274(15) 0.063(2) 0.0096(17) 0.0135(17) -0.0034(12)
C481 0.052(3) 0.046(3) 0.108(6) 0.020(4) 0.004(5) 0.003(3)
C491 0.050(4) 0.073(6) 0.054(5) 0.014(4) -0.010(3) -0.018(3)
C771 0.050(5) 0.066(5) 0.053(4) 0.005(3) 0.022(3) 0.003(4)
C781 0.040(3) 0.063(6) 0.080(6) 0.004(4) 0.008(3) 0.000(3)
C911 0.082(4) 0.098(6) 0.058(4) -0.029(4) 0.015(3) -0.010(5)
C921 0.053(4) 0.098(7) 0.071(6) -0.020(5) -0.003(4) 0.007(4)

loop_
_atom_type_symbol
_atom_type_scat_dispersion_real
_atom_type_scat_dispersion_imag
_atom_type_scat_Cromer_Mann_a1
_atom_type_scat_Cromer_Mann_b1
_atom_type_scat_Cromer_Mann_a2
_atom_type_scat_Cromer_Mann_b2
_atom_type_scat_Cromer_Mann_a3
_atom_type_scat_Cromer_Mann_b3
_atom_type_scat_Cromer_Mann_a4
_atom_type_scat_Cromer_Mann_b4
_atom_type_scat_Cromer_Mann_c
_atom_type_scat_source
C 0.0181 0.0091 2.3100 20.8439 1.0200 10.2075 1.5886 0.5687 0.8650 51.6512 0.2156 'International Tables Vol C 4.2.6.8 and 6.1.1.4'
H 0.0000 0.0000 0.4930 10.5109 0.3229 26.1257 0.1402 3.1424 0.0408 57.7998 0.0030 'International Tables Vol C 4.2.6.8 and 6.1.1.4'
N 0.0311 0.0180 12.2126 0.0057 3.1322 9.8933 2.0125 28.9975 1.1663 0.5826 -11.5290 'International Tables Vol C 4.2.6.8 and 6.1.1.4'
B 0.0090 0.0039 2.0545 23.2185 1.3326 1.0210 1.0979 60.3498 0.7068 0.1403 -0.1932 'International Tables Vol C 4.2.6.8 and 6.1.1.4'
Ga -1.2846 0.7763 15.2354 3.0669 6.7006 0.2412 4.3591 10.7805 2.9623 61.4135 1.7189 'International Tables Vol C 4.2.6.8 and 6.1.1.4'

loop_
_geom_angle_atom_site_label_1
_geom_angle_atom_site_label_2
_geom_angle_atom_site_label_3
_geom_angle
_geom_angle_publ_flag
B1 Ga1 B2 123.78(6) yes
B1 Ga1 C105 122.43(7) yes
B2 Ga1 C105 113.04(7) yes
B3 Ga2 B4 123.27(6) yes
B3 Ga2 C108 122.66(7) yes
B4 Ga2 C108 113.77(7) yes
Ga1 B1 N1 126.35(12) yes
Ga1 B1 N2 129.44(11) yes
N1 B1 N2 103.35(12) yes
Ga1 B2 N3 121.41(11) yes
Ga1 B2 N4 135.09(12) yes
N3 B2 N4 102.89(12) yes
Ga2 B3 N5 124.42(11) yes
Ga2 B3 N6 130.91(12) yes
N5 B3 N6 103.26(13) yes
Ga2 B4 N7 130.50(11) yes
Ga2 B4 N8 125.90(12) yes
N7 B4 N8 103.53(13) yes
B1 N1 C1 108.42(13) yes
B1 N1 C3 131.95(13) yes
C1 N1 C3 115.55(13) yes
B1 N2 C2 108.63(13) yes
B1 N2 C15 131.40(13) yes
C2 N2 C15 118.46(13) yes
B2 N3 C27 109.14(13) yes
B2 N3 C29 128.46(13) yes
C27 N3 C29 120.96(13) yes
B2 N4 C28 108.45(13) yes
B2 N4 C41 131.34(13) yes
C28 N4 C41 116.65(13) yes
B3 N5 C53 108.97(12) yes
B3 N5 C55 131.10(13) yes
C53 N5 C55 117.86(13) yes
B3 N6 C54 108.35(12) yes
B3 N6 C67 133.61(13) yes
C54 N6 C67 114.95(13) yes
B4 N7 C79 108.64(13) yes
B4 N7 C81 132.27(13) yes
C79 N7 C81 116.24(14) yes
B4 N8 C80 108.66(13) yes
B4 N8 C93 130.66(13) yes
C80 N8 C93 119.19(13) yes
N1 C1 C2 109.65(14) yes
N1 C1 H11 122.9 no
C2 C1 H11 127.5 no
N2 C2 C1 109.82(14) yes
N2 C2 H21 122.5 no
C1 C2 H21 127.7 no
N1 C3 C4 118.01(15) yes
N1 C3 C8 120.45(15) yes
C4 C3 C8 121.13(16) yes
C3 C4 C5 118.32(17) yes
C3 C4 C9 122.69(16) yes
C5 C4 C9 118.98(16) yes
C4 C5 C6 121.49(18) yes
C4 C5 H51 118.2 no
C6 C5 H51 120.2 no
C5 C6 C7 119.58(18) yes
C5 C6 H61 120.3 no
C7 C6 H61 120.1 no
C6 C7 C8 121.49(18) yes
C6 C7 H71 118.5 no
C8 C7 H71 120.0 no
C7 C8 C3 117.95(17) yes
C7 C8 C12 119.02(17) yes
C3 C8 C12 123.00(16) yes
C4 C9 C10 111.59(17) yes
C4 C9 C11 111.45(16) yes
C10 C9 C11 111.3(2) yes
C4 C9 H91 107.5 no
C10 C9 H91 106.1 no
C11 C9 H91 108.7 no
C9 C10 H101 108.7 no
C9 C10 H102 109.7 no
H101 C10 H102 109.1 no
C9 C10 H103 109.0 no
H101 C10 H103 110.4 no
H102 C10 H103 109.9 no
C9 C11 H111 109.5 no
C9 C11 H112 110.4 no
H111 C11 H112 107.7 no
C9 C11 H113 112.4 no
H111 C11 H113 109.4 no
H112 C11 H113 107.3 no
C8 C12 C13 111.97(16) yes
C8 C12 C14 110.96(17) yes
C13 C12 C14 109.73(18) yes
C8 C12 H121 106.1 no
C13 C12 H121 109.0 no
C14 C12 H121 109.0 no
C12 C13 H131 109.9 no
C12 C13 H132 109.0 no
H131 C13 H132 108.0 no
C12 C13 H133 110.2 no
H131 C13 H133 110.2 no
H132 C13 H133 109.5 no
C12 C14 H141 108.5 no
C12 C14 H142 109.8 no
H141 C14 H142 108.8 no
C12 C14 H143 109.6 no
H141 C14 H143 110.7 no
H142 C14 H143 109.4 no
N2 C15 C16 120.11(14) yes
N2 C15 C20 119.23(15) yes
C16 C15 C20 120.65(16) yes
C15 C16 C17 119.07(16) yes
C15 C16 C21 122.40(15) yes
C17 C16 C21 118.53(16) yes
C16 C17 C18 120.90(18) yes
C16 C17 H171 120.2 no
C18 C17 H171 118.8 no
C17 C18 C19 119.51(17) yes
C17 C18 H181 120.0 no
C19 C18 H181 120.5 no
C18 C19 C20 121.86(17) yes
C18 C19 H191 119.8 no
C20 C19 H191 118.4 no
C15 C20 C19 117.99(17) yes
C15 C20 C24 124.06(16) yes
C19 C20 C24 117.95(16) yes
C16 C21 C22 103.2(2) yes
C16 C21 C23 116.0(3) yes
C22 C21 C23 109.4(5) yes
C16 C21 H211 110.9 no
C22 C21 H211 98.8 no
C23 C21 H211 116.2 no
C21 C22 H221 109.9 no
C21 C22 H222 108.5 no
H221 C22 H222 109.6 no
C21 C22 H223 110.2 no
H221 C22 H223 109.0 no
H222 C22 H223 109.6 no
C21 C23 H231 110.9 no
C21 C23 H232 109.0 no
H231 C23 H232 109.7 no
C21 C23 H233 110.2 no
H231 C23 H233 108.4 no
H232 C23 H233 108.7 no
C20 C24 C25 110.70(16) yes
C20 C24 C26 112.67(17) yes
C25 C24 C26 109.25(15) yes
C20 C24 H241 107.3 no
C25 C24 H241 108.4 no
C26 C24 H241 108.4 no
C24 C25 H251 110.9 no
C24 C25 H252 109.6 no
H251 C25 H252 109.1 no
C24 C25 H253 110.1 no
H251 C25 H253 109.0 no
H252 C25 H253 108.0 no
C24 C26 H261 110.3 no
C24 C26 H262 109.0 no
H261 C26 H262 107.9 no
C24 C26 H263 111.0 no
H261 C26 H263 109.1 no
H262 C26 H263 109.5 no
N3 C27 C28 109.38(14) yes
N3 C27 H271 123.1 no
C28 C27 H271 127.5 no
N4 C28 C27 110.06(14) yes
N4 C28 H281 124.3 no
C27 C28 H281 125.6 no
N3 C29 C30 120.09(14) yes
N3 C29 C34 118.93(15) yes
C30 C29 C34 120.98(15) yes
C29 C30 C31 118.14(16) yes
C29 C30 C35 121.04(15) yes
C31 C30 C35 120.65(16) yes
C30 C31 C32 121.67(18) yes
C30 C31 H311 120.2 no
C32 C31 H311 118.1 no
C31 C32 C33 119.50(17) yes
C31 C32 H321 120.4 no
C33 C32 H321 120.1 no
C32 C33 C34 121.65(17) yes
C32 C33 H331 119.8 no
C34 C33 H331 118.6 no
C29 C34 C33 117.87(17) yes
C29 C34 C38 123.48(16) yes
C33 C34 C38 118.62(16) yes
C30 C35 C36 109.37(16) yes
C30 C35 C37 112.97(18) yes
C36 C35 C37 109.5(2) yes
C30 C35 H351 107.9 no
C36 C35 H351 109.1 no
C37 C35 H351 107.9 no
C35 C36 H361 109.0 no
C35 C36 H362 107.7 no
H361 C36 H362 111.1 no
C35 C36 H363 108.4 no
H361 C36 H363 109.4 no
H362 C36 H363 111.2 no
C35 C37 H371 109.7 no
C35 C37 H372 106.6 no
H371 C37 H372 109.8 no
C35 C37 H373 108.8 no
H371 C37 H373 111.3 no
H372 C37 H373 110.6 no
C34 C38 C39 110.80(18) yes
C34 C38 C40 112.90(18) yes
C39 C38 C40 108.56(18) yes
C34 C38 H381 106.3 no
C39 C38 H381 109.6 no
C40 C38 H381 108.7 no
C38 C39 H391 110.1 no
C38 C39 H392 111.9 no
H391 C39 H392 111.2 no
C38 C39 H393 105.5 no
H391 C39 H393 108.1 no
H392 C39 H393 109.7 no
C38 C40 H401 108.5 no
C38 C40 H402 110.9 no
H401 C40 H402 111.1 no
C38 C40 H403 109.0 no
H401 C40 H403 109.1 no
H402 C40 H403 108.3 no
N4 C41 C42 117.78(15) yes
N4 C41 C46 120.81(15) yes
C42 C41 C46 121.21(16) yes
C41 C42 C43 118.70(17) yes
C41 C42 C47 122.32(16) yes
C43 C42 C47 118.97(17) yes
C42 C43 C44 120.92(18) yes
C42 C43 H431 119.6 no
C44 C43 H431 119.5 no
C43 C44 C45 119.88(17) yes
C43 C44 H441 120.2 no
C45 C44 H441 119.9 no
C44 C45 C46 121.39(18) yes
C44 C45 H451 120.7 no
C46 C45 H451 117.9 no
C45 C46 C41 117.87(17) yes
C45 C46 C50 119.28(16) yes
C41 C46 C50 122.78(16) yes
C42 C47 C48 114.5(4) yes
C42 C47 C49 111.2(4) yes
C48 C47 C49 109.4(5) yes
C42 C47 H471 105.4 no
C48 C47 H471 105.6 no
C49 C47 H471 110.5 no
C47 C48 H481 109.9 no
C47 C48 H482 110.9 no
H481 C48 H482 107.1 no
C47 C48 H483 109.3 no
H481 C48 H483 109.8 no
H482 C48 H483 109.8 no
C47 C49 H491 109.6 no
C47 C49 H492 111.2 no
H491 C49 H492 107.8 no
C47 C49 H493 112.1 no
H491 C49 H493 108.4 no
H492 C49 H493 107.5 no
C46 C50 C51 110.45(17) yes
C46 C50 C52 112.26(16) yes
C51 C50 C52 110.80(16) yes
C46 C50 H501 106.5 no
C51 C50 H501 108.6 no
C52 C50 H501 108.0 no
C50 C51 H511 108.6 no
C50 C51 H512 110.6 no
H511 C51 H512 112.1 no
C50 C51 H513 110.6 no
H511 C51 H513 108.0 no
H512 C51 H513 106.9 no
C50 C52 H521 109.4 no
C50 C52 H522 110.8 no
H521 C52 H522 108.7 no
C50 C52 H523 110.5 no
H521 C52 H523 109.8 no
H522 C52 H523 107.6 no
N5 C53 C54 109.09(14) yes
N5 C53 H531 122.4 no
C54 C53 H531 128.5 no
N6 C54 C53 110.28(14) yes
N6 C54 H541 124.4 no
C53 C54 H541 125.3 no
N5 C55 C56 118.31(15) yes
N5 C55 C60 120.50(15) yes
C56 C55 C60 121.13(15) yes
C55 C56 C57 118.33(17) yes
C55 C56 C61 123.56(15) yes
C57 C56 C61 118.11(16) yes
C56 C57 C58 121.15(18) yes
C56 C57 H571 119.0 no
C58 C57 H571 119.9 no
C57 C58 C59 119.80(16) yes
C57 C58 H581 120.0 no
C59 C58 H581 120.2 no
C58 C59 C60 121.40(18) yes
C58 C59 H591 119.0 no
C60 C59 H591 119.6 no
C59 C60 C55 118.17(17) yes
C59 C60 C64 119.46(16) yes
C55 C60 C64 122.26(15) yes
C56 C61 C62 110.42(16) yes
C56 C61 C63 111.73(15) yes
C62 C61 C63 111.36(18) yes
C56 C61 H611 107.9 no
C62 C61 H611 106.9 no
C63 C61 H611 108.3 no
C61 C62 H621 109.6 no
C61 C62 H622 110.9 no
H621 C62 H622 109.2 no
C61 C62 H623 109.4 no
H621 C62 H623 108.2 no
H622 C62 H623 109.6 no
C61 C63 H631 109.1 no
C61 C63 H632 109.3 no
H631 C63 H632 111.4 no
C61 C63 H633 110.1 no
H631 C63 H633 108.2 no
H632 C63 H633 108.9 no
C60 C64 C65 110.34(16) yes
C60 C64 C66 112.75(17) yes
C65 C64 C66 110.3(2) yes
C60 C64 H641 107.7 no
C65 C64 H641 108.5 no
C66 C64 H641 107.1 no
C64 C65 H651 108.3 no
C64 C65 H652 112.6 no
H651 C65 H652 110.1 no
C64 C65 H653 110.0 no
H651 C65 H653 106.8 no
H652 C65 H653 108.9 no
C64 C66 H661 109.2 no
C64 C66 H662 111.8 no
H661 C66 H662 109.8 no
C64 C66 H663 106.8 no
H661 C66 H663 110.0 no
H662 C66 H663 109.2 no
N6 C67 C68 120.21(15) yes
N6 C67 C72 118.01(15) yes
C68 C67 C72 121.09(15) yes
C67 C68 C69 118.02(17) yes
C67 C68 C73 122.95(15) yes
C69 C68 C73 118.92(16) yes
C68 C69 C70 121.15(18) yes
C68 C69 H691 118.7 no
C70 C69 H691 120.1 no
C69 C70 C71 120.56(18) yes
C69 C70 H701 121.0 no
C71 C70 H701 118.4 no
C70 C71 C72 120.44(19) yes
C70 C71 H711 121.3 no
C72 C71 H711 118.2 no
C67 C72 C71 118.71(17) yes
C67 C72 C76 122.31(16) yes
C71 C72 C76 118.95(17) yes
C68 C73 C74 110.20(16) yes
C68 C73 C75 111.55(16) yes
C74 C73 C75 111.34(16) yes
C68 C73 H731 107.2 no
C74 C73 H731 108.0 no
C75 C73 H731 108.4 no
C73 C74 H741 109.9 no
C73 C74 H742 112.2 no
H741 C74 H742 108.6 no
C73 C74 H743 110.4 no
H741 C74 H743 106.8 no
H742 C74 H743 108.7 no
C73 C75 H751 109.2 no
C73 C75 H752 112.3 no
H751 C75 H752 109.1 no
C73 C75 H753 109.7 no
H751 C75 H753 107.5 no
H752 C75 H753 108.9 no
C72 C76 C77 107.3(5) yes
C72 C76 C78 109.8(6) yes
C77 C76 C78 112.7(7) yes
C72 C76 H761 106.6 no
C77 C76 H761 106.6 no
C78 C76 H761 113.5 no
C76 C77 H771 111.5 no
C76 C77 H772 107.6 no
H771 C77 H772 108.9 no
C76 C77 H773 108.6 no
H771 C77 H773 110.8 no
H772 C77 H773 109.4 no
C76 C78 H781 108.9 no
C76 C78 H782 109.6 no
H781 C78 H782 109.2 no
C76 C78 H783 111.2 no
H781 C78 H783 108.5 no
H782 C78 H783 109.4 no
N7 C79 C80 109.52(15) yes
N7 C79 H791 123.5 no
C80 C79 H791 126.9 no
N8 C80 C79 109.63(14) yes
N8 C80 H801 123.1 no
C79 C80 H801 127.2 no
N7 C81 C82 120.81(15) yes
N7 C81 C86 117.82(15) yes
C82 C81 C86 121.03(16) yes
C81 C82 C83 117.90(18) yes
C81 C82 C87 122.25(16) yes
C83 C82 C87 119.77(18) yes
C82 C83 C84 121.8(2) yes
C82 C83 H831 118.4 no
C84 C83 H831 119.8 no
C83 C84 C85 119.92(18) yes
C83 C84 H841 119.9 no
C85 C84 H841 120.2 no
C84 C85 C86 121.3(2) yes
C84 C85 H851 119.7 no
C86 C85 H851 118.9 no
C81 C86 C85 118.01(19) yes
C81 C86 C90 121.97(16) yes
C85 C86 C90 120.02(18) yes
C82 C87 C88 109.90(18) yes
C82 C87 C89 112.67(17) yes
C88 C87 C89 111.67(19) yes
C82 C87 H871 109.0 no
C88 C87 H871 106.3 no
C89 C87 H871 107.1 no
C87 C88 H881 106.8 no
C87 C88 H882 108.8 no
H881 C88 H882 110.5 no
C87 C88 H883 110.8 no
H881 C88 H883 108.6 no
H882 C88 H883 111.2 no
C87 C89 H891 111.4 no
C87 C89 H892 110.6 no
H891 C89 H892 107.6 no
C87 C89 H893 111.3 no
H891 C89 H893 107.5 no
H892 C89 H893 108.3 no
C86 C90 C91 108.9(4) yes
C86 C90 C92 111.3(5) yes
C91 C90 C92 110.8(4) yes
C86 C90 H901 105.9 no
C91 C90 H901 111.5 no
C92 C90 H901 108.2 no
C90 C91 H911 108.3 no
C90 C91 H912 110.2 no
H911 C91 H912 110.2 no
C90 C91 H913 109.4 no
H911 C91 H913 109.7 no
H912 C91 H913 109.1 no
C90 C92 H921 109.9 no
C90 C92 H922 109.6 no
H921 C92 H922 110.2 no
C90 C92 H923 111.2 no
H921 C92 H923 108.1 no
H922 C92 H923 108.0 no
N8 C93 C94 118.60(16) yes
N8 C93 C98 119.93(15) yes
C94 C93 C98 121.42(16) yes
C93 C94 C95 118.22(19) yes
C93 C94 C99 123.20(17) yes
C95 C94 C99 118.53(18) yes
C94 C95 C96 120.8(2) yes
C94 C95 H951 119.2 no
C96 C95 H951 119.9 no
C95 C96 C97 120.38(18) yes
C95 C96 H961 121.2 no
C97 C96 H961 118.4 no
C96 C97 C98 120.9(2) yes
C96 C97 H971 119.3 no
C98 C97 H971 119.7 no
C93 C98 C97 118.15(18) yes
C93 C98 C102 121.41(16) yes
C97 C98 C102 120.29(19) yes
C94 C99 C100 110.93(19) yes
C94 C99 C101 111.9(2) yes
C100 C99 C101 109.8(2) yes
C94 C99 H991 108.8 no
C100 C99 H991 107.8 no
C101 C99 H991 107.4 no
C99 C100 H1001 106.2 no
C99 C100 H1002 110.8 no
H1001 C100 H1002 110.2 no
C99 C100 H1003 109.0 no
H1001 C100 H1003 109.7 no
H1002 C100 H1003 110.9 no
C99 C101 H1011 107.0 no
C99 C101 H1012 110.8 no
H1011 C101 H1012 108.5 no
C99 C101 H1013 109.9 no
H1011 C101 H1013 110.2 no
H1012 C101 H1013 110.4 no
C98 C102 C103 109.82(19) yes
C98 C102 C104 113.3(2) yes
C103 C102 C104 109.8(2) yes
C98 C102 H1021 107.9 no
C103 C102 H1021 107.6 no
C104 C102 H1021 108.3 no
C102 C103 H1031 108.1 no
C102 C103 H1032 108.3 no
H1031 C103 H1032 110.9 no
C102 C103 H1033 109.1 no
H1031 C103 H1033 109.7 no
H1032 C103 H1033 110.5 no
C102 C104 H1041 109.2 no
C102 C104 H1042 109.5 no
H1041 C104 H1042 106.2 no
C102 C104 H1043 114.5 no
H1041 C104 H1043 108.6 no
H1042 C104 H1043 108.5 no
Ga1 C105 C106 115.40(12) yes
Ga1 C105 H1051 101.8 no
C106 C105 H1051 109.0 no
Ga1 C105 H1052 107.4 no
C106 C105 H1052 113.0 no
H1051 C105 H1052 109.5 no
C105 C106 C107 124.64(15) yes
C105 C106 C109 113.88(16) yes
C107 C106 C109 121.46(16) yes
C106 C107 C108 124.72(17) yes
C106 C107 C110 123.26(19) yes
C108 C107 C110 112.01(19) yes
C107 C108 Ga2 114.59(13) yes
C107 C108 H1081 108.0 no
Ga2 C108 H1081 106.4 no
C107 C108 H1082 112.1 no
Ga2 C108 H1082 104.9 no
H1081 C108 H1082 110.7 no
C106 C109 H1091 110.6 no
C106 C109 H1092 111.9 no
H1091 C109 H1092 106.0 no
C106 C109 H1093 112.3 no
H1091 C109 H1093 109.7 no
H1092 C109 H1093 106.0 no
C107 C110 H1101 111.7 no
C107 C110 H1102 109.9 no
H1101 C110 H1102 107.1 no
C107 C110 H1103 112.6 no
H1101 C110 H1103 106.5 no
H1102 C110 H1103 108.8 no
C112 C111 H1111 110.5 no
C112 C111 H1112 110.2 no
H1111 C111 H1112 108.7 no
C112 C111 H1113 110.6 no
H1111 C111 H1113 106.9 no
H1112 C111 H1113 109.8 no
C111 C112 C113 113.6(3) yes
C111 C112 H1121 106.6 no
C113 C112 H1121 107.7 no
C111 C112 H1122 112.4 no
C113 C112 H1122 109.1 no
H1121 C112 H1122 107.1 no
C112 C113 C114 120.5(3) yes
C112 C113 H1131 104.1 no
C114 C113 H1131 106.6 no
C112 C113 H1132 107.8 no
C114 C113 H1132 107.7 no
H1131 C113 H1132 109.9 no
C113 C114 C115 111.6(3) yes
C113 C114 H1141 107.9 no
C115 C114 H1141 108.5 no
C113 C114 H1142 111.5 no
C115 C114 H1142 106.0 no
H1141 C114 H1142 111.4 no
C114 C115 C116 110.7(3) yes
C114 C115 H1151 96.4 no
C116 C115 H1151 118.2 no
C114 C115 H1152 109.1 no
C116 C115 H1152 110.1 no
H1151 C115 H1152 111.4 no
C115 C116 H1161 111.1 no
C115 C116 H1162 109.8 no
H1161 C116 H1162 110.4 no
C115 C116 H1163 108.8 no
H1161 C116 H1163 106.7 no
H1162 C116 H1163 109.9 no
C21 C221 H2211 110.7 no
C21 C221 H2212 110.1 no
H2211 C221 H2212 108.3 no
C21 C221 H2213 111.6 no
H2211 C221 H2213 107.3 no
H2212 C221 H2213 108.7 no
C21 C231 H2311 110.5 no
C21 C231 H2312 110.0 no
H2311 C231 H2312 109.0 no
C21 C231 H2313 111.5 no
H2311 C231 H2313 109.5 no
H2312 C231 H2313 106.4 no
C47 C481 H4811 110.2 no
C47 C481 H4812 107.3 no
H4811 C481 H4812 108.8 no
C47 C481 H4813 110.6 no
H4811 C481 H4813 110.2 no
H4812 C481 H4813 109.7 no
C47 C491 H4911 112.2 no
C47 C491 H4912 111.7 no
H4911 C491 H4912 107.6 no
C47 C491 H4913 110.4 no
H4911 C491 H4913 107.3 no
H4912 C491 H4913 107.4 no
C76 C771 H7711 108.6 no
C76 C771 H7712 110.0 no
H7711 C771 H7712 110.5 no
C76 C771 H7713 107.3 no
H7711 C771 H7713 109.7 no
H7712 C771 H7713 110.7 no
C76 C781 H7811 109.0 no
C76 C781 H7812 111.0 no
H7811 C781 H7812 110.5 no
C76 C781 H7813 106.2 no
H7811 C781 H7813 111.0 no
H7812 C781 H7813 109.0 no
C90 C911 H9111 111.3 no
C90 C911 H9112 110.4 no
H9111 C911 H9112 109.8 no
C90 C911 H9113 106.6 no
H9111 C911 H9113 109.7 no
H9112 C911 H9113 109.0 no
C90 C921 H9211 107.0 no
C90 C921 H9212 110.3 no
H9211 C921 H9212 109.5 no
C90 C921 H9213 110.8 no
H9211 C921 H9213 109.2 no
H9212 C921 H9213 110.0 no

loop_
_geom_bond_atom_site_label_1
_geom_bond_atom_site_label_2
_geom_bond_distance
_geom_bond_publ_flag
Ga1 B1 2.1214(16) yes
Ga1 B2 2.1148(16) yes
Ga1 C105 2.0064(16) yes
Ga2 B3 2.1160(17) yes
Ga2 B4 2.1197(17) yes
Ga2 C108 2.0064(17) yes
B1 N1 1.456(2) yes
B1 N2 1.456(2) yes
B2 N3 1.455(2) yes
B2 N4 1.460(2) yes
B3 N5 1.453(2) yes
B3 N6 1.456(2) yes
B4 N7 1.446(2) yes
B4 N8 1.451(2) yes
N1 C1 1.4075(19) yes
N1 C3 1.445(2) yes
N2 C2 1.401(2) yes
N2 C15 1.445(2) yes
N3 C27 1.396(2) yes
N3 C29 1.443(2) yes
N4 C28 1.399(2) yes
N4 C41 1.448(2) yes
N5 C53 1.406(2) yes
N5 C55 1.4431(19) yes
N6 C54 1.402(2) yes
N6 C67 1.447(2) yes
N7 C79 1.397(2) yes
N7 C81 1.444(2) yes
N8 C80 1.393(2) yes
N8 C93 1.447(2) yes
C1 C2 1.337(2) yes
C1 H11 0.932 no
C2 H21 0.951 no
C3 C4 1.412(2) yes
C3 C8 1.400(2) yes
C4 C5 1.393(3) yes
C4 C9 1.519(3) yes
C5 C6 1.380(3) yes
C5 H51 0.947 no
C6 C7 1.380(3) yes
C6 H61 0.963 no
C7 C8 1.406(3) yes
C7 H71 0.954 no
C8 C12 1.515(3) yes
C9 C10 1.519(3) yes
C9 C11 1.527(3) yes
C9 H91 0.995 no
C10 H101 0.964 no
C10 H102 0.960 no
C10 H103 0.956 no
C11 H111 0.975 no
C11 H112 0.971 no
C11 H113 0.958 no
C12 C13 1.520(3) yes
C12 C14 1.529(3) yes
C12 H121 0.974 no
C13 H131 0.961 no
C13 H132 0.947 no
C13 H133 0.974 no
C14 H141 0.981 no
C14 H142 0.958 no
C14 H143 0.966 no
C15 C16 1.400(2) yes
C15 C20 1.412(2) yes
C16 C17 1.391(2) yes
C16 C21 1.511(2) yes
C17 C18 1.384(3) yes
C17 H171 0.937 no
C18 C19 1.380(3) yes
C18 H181 0.940 no
C19 C20 1.390(3) yes
C19 H191 0.926 no
C20 C24 1.521(3) yes
C21 C22 1.567(6) yes
C21 C23 1.491(5) yes
C21 H211 0.990 no
C22 H221 0.967 no
C22 H222 0.975 no
C22 H223 0.965 no
C23 H231 0.978 no
C23 H232 0.971 no
C23 H233 0.963 no
C24 C25 1.531(3) yes
C24 C26 1.532(3) yes
C24 H241 0.970 no
C25 H251 0.958 no
C25 H252 0.960 no
C25 H253 0.981 no
C26 H261 0.981 no
C26 H262 0.969 no
C26 H263 0.977 no
C27 C28 1.336(2) yes
C27 H271 0.949 no
C28 H281 0.935 no
C29 C30 1.406(2) yes
C29 C34 1.407(2) yes
C30 C31 1.393(2) yes
C30 C35 1.515(3) yes
C31 C32 1.375(3) yes
C31 H311 0.924 no
C32 C33 1.377(3) yes
C32 H321 0.951 no
C33 C34 1.398(3) yes
C33 H331 0.930 no
C34 C38 1.509(3) yes
C35 C36 1.547(3) yes
C35 C37 1.522(3) yes
C35 H351 1.015 no
C36 H361 0.968 no
C36 H362 0.989 no
C36 H363 0.974 no
C37 H371 0.999 no
C37 H372 0.995 no
C37 H373 0.978 no
C38 C39 1.536(3) yes
C38 C40 1.533(3) yes
C38 H381 0.971 no
C39 H391 0.972 no
C39 H392 0.969 no
C39 H393 0.958 no
C40 H401 0.966 no
C40 H402 1.001 no
C40 H403 0.945 no
C41 C42 1.406(2) yes
C41 C46 1.400(2) yes
C42 C43 1.396(3) yes
C42 C47 1.524(3) yes
C43 C44 1.381(3) yes
C43 H431 0.949 no
C44 C45 1.380(3) yes
C44 H441 0.949 no
C45 C46 1.407(3) yes
C45 H451 0.944 no
C46 C50 1.505(3) yes
C47 C48 1.533(6) yes
C47 C49 1.556(6) yes
C47 H471 0.994 no
C48 H481 0.984 no
C48 H482 0.964 no
C48 H483 0.973 no
C49 H491 0.960 no
C49 H492 0.971 no
C49 H493 0.973 no
C50 C51 1.530(3) yes
C50 C52 1.541(3) yes
C50 H501 0.984 no
C51 H511 0.996 no
C51 H512 0.991 no
C51 H513 0.956 no
C52 H521 0.964 no
C52 H522 0.999 no
C52 H523 0.993 no
C53 C54 1.335(2) yes
C53 H531 0.942 no
C54 H541 0.954 no
C55 C56 1.404(2) yes
C55 C60 1.400(2) yes
C56 C57 1.400(2) yes
C56 C61 1.524(3) yes
C57 C58 1.380(3) yes
C57 H571 0.926 no
C58 C59 1.376(3) yes
C58 H581 0.964 no
C59 C60 1.402(2) yes
C59 H591 0.951 no
C60 C64 1.512(3) yes
C61 C62 1.533(3) yes
C61 C63 1.526(3) yes
C61 H611 0.976 no
C62 H621 0.979 no
C62 H622 0.985 no
C62 H623 0.967 no
C63 H631 0.979 no
C63 H632 0.974 no
C63 H633 0.966 no
C64 C65 1.518(3) yes
C64 C66 1.525(3) yes
C64 H641 0.985 no
C65 H651 0.957 no
C65 H652 0.985 no
C65 H653 0.974 no
C66 H661 0.970 no
C66 H662 0.944 no
C66 H663 0.977 no
C67 C68 1.401(2) yes
C67 C72 1.403(3) yes
C68 C69 1.402(2) yes
C68 C73 1.508(3) yes
C69 C70 1.369(3) yes
C69 H691 0.944 no
C70 C71 1.381(3) yes
C70 H701 0.935 no
C71 C72 1.396(3) yes
C71 H711 0.951 no
C72 C76 1.514(3) yes
C73 C74 1.532(3) yes
C73 C75 1.524(3) yes
C73 H731 0.997 no
C74 H741 0.967 no
C74 H742 0.964 no
C74 H743 0.958 no
C75 H751 0.971 no
C75 H752 0.991 no
C75 H753 0.985 no
C76 C77 1.548(7) yes
C76 C78 1.536(7) yes
C76 H761 1.005 no
C77 H771 0.965 no
C77 H772 0.961 no
C77 H773 0.954 no
C78 H781 0.955 no
C78 H782 0.966 no
C78 H783 0.966 no
C79 C80 1.341(2) yes
C79 H791 0.921 no
C80 H801 0.965 no
C81 C82 1.398(3) yes
C81 C86 1.411(2) yes
C82 C83 1.400(3) yes
C82 C87 1.515(3) yes
C83 C84 1.365(3) yes
C83 H831 0.925 no
C84 C85 1.373(4) yes
C84 H841 0.951 no
C85 C86 1.397(3) yes
C85 H851 0.937 no
C86 C90 1.515(3) yes
C87 C88 1.522(3) yes
C87 C89 1.531(3) yes
C87 H871 0.964 no
C88 H881 0.974 no
C88 H882 0.965 no
C88 H883 0.959 no
C89 H891 0.986 no
C89 H892 0.956 no
C89 H893 0.984 no
C90 C91 1.564(6) yes
C90 C92 1.508(7) yes
C90 H901 1.006 no
C91 H911 0.975 no
C91 H912 0.973 no
C91 H913 0.958 no
C92 H921 0.972 no
C92 H922 0.970 no
C92 H923 0.966 no
C93 C94 1.402(3) yes
C93 C98 1.401(3) yes
C94 C95 1.402(3) yes
C94 C99 1.511(3) yes
C95 C96 1.374(4) yes
C95 H951 0.967 no
C96 C97 1.382(3) yes
C96 H961 0.945 no
C97 C98 1.398(3) yes
C97 H971 0.915 no
C98 C102 1.517(3) yes
C99 C100 1.531(4) yes
C99 C101 1.535(3) yes
C99 H991 0.963 no
C100 H1001 0.977 no
C100 H1002 0.952 no
C100 H1003 0.985 no
C101 H1011 0.968 no
C101 H1012 0.980 no
C101 H1013 0.970 no
C102 C103 1.526(4) yes
C102 C104 1.518(4) yes
C102 H1021 1.015 no
C103 H1031 0.999 no
C103 H1032 0.998 no
C103 H1033 0.983 no
C104 H1041 0.979 no
C104 H1042 0.986 no
C104 H1043 0.960 no
C105 C106 1.496(2) yes
C105 H1051 0.980 no
C105 H1052 0.983 no
C106 C107 1.338(3) yes
C106 C109 1.501(2) yes
C107 C108 1.494(3) yes
C107 C110 1.505(3) yes
C108 H1081 0.983 no
C108 H1082 0.972 no
C109 H1091 0.933 no
C109 H1092 0.974 no
C109 H1093 0.985 no
C110 H1101 1.000 no
C110 H1102 0.983 no
C110 H1103 0.969 no
C111 C112 1.525(5) yes
C111 H1111 0.962 no
C111 H1112 0.965 no
C111 H1113 0.980 no
C112 C113 1.504(5) yes
C112 H1121 0.980 no
C112 H1122 0.986 no
C113 C114 1.569(5) yes
C113 H1131 1.007 no
C113 H1132 1.001 no
C114 C115 1.473(5) yes
C114 H1141 0.986 no
C114 H1142 0.989 no
C115 C116 1.521(4) yes
C115 H1151 1.010 no
C115 H1152 1.014 no
C116 H1161 0.979 no
C116 H1162 0.969 no
C116 H1163 0.984 no
C221 H2211 0.963 no
C221 H2212 0.965 no
C221 H2213 0.978 no
C231 H2311 0.960 no
C231 H2312 0.965 no
C231 H2313 0.961 no
C481 H4811 0.960 no
C481 H4812 0.975 no
C481 H4813 0.973 no
C491 H4911 0.972 no
C491 H4912 0.960 no
C491 H4913 0.964 no
C771 H7711 0.955 no
C771 H7712 0.945 no
C771 H7713 0.968 no
C781 H7811 0.970 no
C781 H7812 0.952 no
C781 H7813 0.965 no
C911 H9111 0.970 no
C911 H9112 0.961 no
C911 H9113 0.967 no
C921 H9211 0.961 no
C921 H9212 0.963 no
C921 H9213 0.962 no
